data_1504300
loop_
_publ_author_name
'Patriciu, Oana-Irina'
'F\^inaru, Adriana-Luminita'
'Massip, St\'ephane'
'Leger, Jean-Michel'
'Jarry, Christian'
'Guillaumet, G\'erald'

_publ_section_title
;
 Smiles rearrangement as a tool for the preparation of
 dihydrodipyridopyrazines.
;
_journal_issue 23
_journal_name_full 'Organic letters'
_journal_page_first 5502
_journal_page_last 5505
_journal_paper_doi 10.1021/ol902369v
_journal_volume 11
_journal_year 2009
_chemical_formula_sum 'C10 H9 Br N4'
_chemical_formula_weight 265.12
_chemical_name_systematic
; 
 ? 
;
_space_group_IT_number 14
_symmetry_cell_setting monoclinic
_symmetry_space_group_name_Hall '-P 2yn'
_symmetry_space_group_name_H-M 'P 1 21/n 1'
_atom_sites_solution_hydrogens geom
_atom_sites_solution_primary direct
_atom_sites_solution_secondary difmap
_audit_creation_method SHELXL-97
_cell_angle_alpha 90.00
_cell_angle_beta 94.20(2)
_cell_angle_gamma 90.00
_cell_formula_units_Z 4
_cell_length_a 8.6380(10)
_cell_length_b 6.3800(10)
_cell_length_c 18.833(3)
_cell_measurement_reflns_used 25
_cell_measurement_temperature 293(2)
_cell_measurement_theta_max 35.0
_cell_measurement_theta_min 25.0
_cell_volume 1035.1(3)
_computing_structure_refinement 'SHELXL-97 (Sheldrick, 1997)'
_computing_structure_solution 'SHELXS-97 (Sheldrick, 1990)'
_diffrn_ambient_temperature 293(2)
_diffrn_measured_fraction_theta_full 0.975
_diffrn_measured_fraction_theta_max 0.975
_diffrn_measurement_device_type 'Enraf Nonius cad-4 diffractometer'
_diffrn_measurement_method \W-2\Scan
_diffrn_radiation_monochromator graphite
_diffrn_radiation_source 'fine-focus sealed tube'
_diffrn_radiation_type CuK\a
_diffrn_radiation_wavelength 1.54180
_diffrn_reflns_av_R_equivalents 0.0000
_diffrn_reflns_av_sigmaI/netI 0.0090
_diffrn_reflns_limit_h_max 10
_diffrn_reflns_limit_h_min -10
_diffrn_reflns_limit_k_max 7
_diffrn_reflns_limit_k_min 0
_diffrn_reflns_limit_l_max 22
_diffrn_reflns_limit_l_min 0
_diffrn_reflns_number 1716
_diffrn_reflns_theta_full 64.89
_diffrn_reflns_theta_max 64.89
_diffrn_reflns_theta_min 4.71
_diffrn_standards_interval_time 90
_diffrn_standards_number 2
_exptl_absorpt_coefficient_mu 5.177
_exptl_absorpt_correction_T_max 0.6255
_exptl_absorpt_correction_T_min 0.4913
_exptl_absorpt_correction_type psi-scan
_exptl_absorpt_process_details '(North et al., 1968)'
_exptl_crystal_density_diffrn 1.701
_exptl_crystal_density_method 'not measured'
_exptl_crystal_F_000 528
_exptl_crystal_size_max 0.16
_exptl_crystal_size_mid 0.14
_exptl_crystal_size_min 0.10
_refine_diff_density_max 0.477
_refine_diff_density_min -0.490
_refine_diff_density_rms 0.118
_refine_ls_extinction_coef 0.029(2)
_refine_ls_extinction_expression Fc^*^=kFc[1+0.001xFc^2^\l^3^/sin(2\q)]^-1/4^
_refine_ls_extinction_method SHELXL
_refine_ls_goodness_of_fit_ref 1.024
_refine_ls_hydrogen_treatment constr
_refine_ls_matrix_type full
_refine_ls_number_parameters 137
_refine_ls_number_reflns 1716
_refine_ls_number_restraints 0
_refine_ls_restrained_S_all 1.024
_refine_ls_R_factor_all 0.0556
_refine_ls_R_factor_gt 0.0548
_refine_ls_shift/su_max 0.004
_refine_ls_shift/su_mean 0.001
_refine_ls_structure_factor_coef Fsqd
_refine_ls_weighting_details 'calc w=1/[\s^2^(Fo^2^)+(0.1217P)^2^+1.5543P] where P=(Fo^2^+2Fc^2^)/3'
_refine_ls_weighting_scheme calc
_refine_ls_wR_factor_gt 0.1562
_refine_ls_wR_factor_ref 0.1574
_reflns_number_gt 1663
_reflns_number_total 1716
_reflns_threshold_expression >2sigma(I)
_cod_data_source_file ol902369v_si_002.cif
_cod_data_source_block po184
_cod_original_sg_symbol_H-M P21/n
_cod_database_code 1504300

loop_
_symmetry_equiv_pos_as_xyz
'x, y, z'
'-x+1/2, y+1/2, -z+1/2'
'-x, -y, -z'
'x-1/2, -y-1/2, z-1/2'

loop_
_atom_site_label
_atom_site_type_symbol
_atom_site_fract_x
_atom_site_fract_y
_atom_site_fract_z
_atom_site_U_iso_or_equiv
_atom_site_adp_type
_atom_site_occupancy
_atom_site_symmetry_multiplicity
_atom_site_calc_flag
_atom_site_refinement_flags
C1 C 0.4686(4) -0.1088(6) 0.1865(2) 0.0328(8) Uani 1 1 d .
C2 C 0.4650(4) -0.0737(5) 0.1135(2) 0.0272(8) Uani 1 1 d .
N3 N 0.5458(3) -0.1949(5) 0.07147(17) 0.0304(7) Uani 1 1 d .
C4 C 0.6257(4) -0.3574(7) 0.1015(3) 0.0378(9) Uani 1 1 d .
H4 H 0.6843 -0.4391 0.0725 0.045 Uiso 1 1 calc R
C5 C 0.6258(5) -0.4097(6) 0.1719(3) 0.0476(12) Uani 1 1 d .
H5 H 0.6778 -0.5281 0.1899 0.057 Uiso 1 1 calc R
C6 C 0.5464(5) -0.2812(8) 0.2153(3) 0.0481(11) Uani 1 1 d .
H6 H 0.5453 -0.3103 0.2637 0.058 Uiso 1 1 calc R
N7 N 0.3845(4) 0.0930(4) 0.08086(19) 0.0288(7) Uani 1 1 d .
H7 H 0.4336 0.1852 0.0579 0.035 Uiso 1 1 calc R
C8 C 0.2217(4) 0.1118(5) 0.08517(19) 0.0245(7) Uani 1 1 d .
C9 C 0.1560(4) 0.3121(5) 0.07604(18) 0.0254(7) Uani 1 1 d .
C10 C -0.0046(4) 0.3245(6) 0.0758(2) 0.0318(8) Uani 1 1 d .
H10 H -0.0543 0.4526 0.0680 0.038 Uiso 1 1 calc R
C11 C -0.0906(4) 0.1465(7) 0.0873(2) 0.0365(9) Uani 1 1 d .
H11 H -0.1982 0.1525 0.0867 0.044 Uiso 1 1 calc R
C12 C -0.0134(4) -0.0393(6) 0.0997(2) 0.0356(9) Uani 1 1 d .
H12 H -0.0708 -0.1576 0.1097 0.043 Uiso 1 1 calc R
N13 N 0.1408(4) -0.0583(5) 0.09794(19) 0.0315(7) Uani 1 1 d .
Br14 Br 0.37705(6) 0.08535(8) 0.24656(2) 0.0527(4) Uani 1 1 d .
N15 N 0.2493(3) 0.4855(5) 0.06485(18) 0.0311(7) Uani 1 1 d .
H15A H 0.2077 0.6068 0.0574 0.037 Uiso 1 1 calc R
H15B H 0.3483 0.4712 0.0654 0.037 Uiso 1 1 calc R

loop_
_atom_site_aniso_label
_atom_site_aniso_U_11
_atom_site_aniso_U_22
_atom_site_aniso_U_33
_atom_site_aniso_U_23
_atom_site_aniso_U_13
_atom_site_aniso_U_12
C1 0.0318(17) 0.0331(18) 0.034(2) 0.0036(15) 0.0039(15) 0.0033(14)
C2 0.0205(15) 0.0227(17) 0.038(2) 0.0039(13) 0.0011(14) 0.0003(12)
N3 0.0248(13) 0.0264(15) 0.0404(18) 0.0061(13) 0.0056(12) 0.0051(11)
C4 0.0258(17) 0.0328(19) 0.055(3) 0.0076(19) 0.0077(16) 0.0122(15)
C5 0.037(2) 0.036(2) 0.069(3) 0.0174(19) -0.001(2) 0.0167(16)
C6 0.049(2) 0.052(3) 0.042(2) 0.018(2) -0.0032(18) 0.008(2)
N7 0.0262(14) 0.0223(15) 0.0384(19) 0.0087(11) 0.0068(13) 0.0065(10)
C8 0.0275(17) 0.0204(16) 0.0251(18) -0.0004(12) -0.0003(13) 0.0051(13)
C9 0.0269(16) 0.0220(16) 0.0268(18) -0.0016(13) -0.0006(13) 0.0052(13)
C10 0.0282(16) 0.0271(18) 0.039(2) -0.0037(15) -0.0017(14) 0.0093(14)
C11 0.0256(18) 0.042(2) 0.041(2) -0.0071(19) -0.0025(16) 0.0047(16)
C12 0.0288(17) 0.0293(17) 0.049(2) -0.0040(17) 0.0024(16) -0.0031(15)
N13 0.0303(15) 0.0223(15) 0.042(2) -0.0028(13) 0.0052(13) -0.0007(12)
Br14 0.0682(5) 0.0519(5) 0.0383(5) -0.00583(17) 0.0061(3) 0.0118(2)
N15 0.0289(15) 0.0167(14) 0.0475(19) 0.0017(13) 0.0010(13) 0.0049(11)

loop_
_atom_type_symbol
_atom_type_description
_atom_type_scat_dispersion_real
_atom_type_scat_dispersion_imag
_atom_type_scat_source
C C 0.0181 0.0091 'International Tables Vol C Tables 4.2.6.8 and 6.1.1.4'
H H 0.0000 0.0000 'International Tables Vol C Tables 4.2.6.8 and 6.1.1.4'
N N 0.0311 0.0180 'International Tables Vol C Tables 4.2.6.8 and 6.1.1.4'
Br Br -0.6763 1.2805 'International Tables Vol C Tables 4.2.6.8 and 6.1.1.4'

loop_
_geom_angle_atom_site_label_1
_geom_angle_atom_site_label_2
_geom_angle_atom_site_label_3
_geom_angle
C6 C1 C2 119.5(4)
C6 C1 Br14 120.1(3)
C2 C1 Br14 120.4(3)
N3 C2 N7 116.5(4)
N3 C2 C1 121.1(3)
N7 C2 C1 122.3(3)
C2 N3 C4 118.0(4)
N3 C4 C5 123.9(4)
C4 C5 C6 117.8(4)
C5 C6 C1 119.4(4)
C2 N7 C8 120.3(3)
N13 C8 C9 123.7(3)
N13 C8 N7 118.7(3)
C9 C8 N7 117.6(3)
C10 C9 N15 122.8(3)
C10 C9 C8 116.6(3)
N15 C9 C8 120.5(3)
C11 C10 C9 120.0(3)
C12 C11 C10 118.5(3)
N13 C12 C11 123.1(4)
C8 N13 C12 118.0(3)

loop_
_geom_bond_atom_site_label_1
_geom_bond_atom_site_label_2
_geom_bond_distance
C1 C6 1.379(6)
C1 C2 1.392(6)
C1 Br14 1.889(4)
C2 N3 1.339(5)
C2 N7 1.389(4)
N3 C4 1.347(5)
C4 C5 1.368(7)
C5 C6 1.376(7)
N7 C8 1.419(5)
C8 N13 1.322(5)
C8 C9 1.404(5)
C9 C10 1.389(5)
C9 N15 1.394(5)
C10 C11 1.383(6)
C11 C12 1.371(6)
C12 N13 1.340(5)

loop_
_geom_torsion_atom_site_label_1
_geom_torsion_atom_site_label_2
_geom_torsion_atom_site_label_3
_geom_torsion_atom_site_label_4
_geom_torsion
C6 C1 C2 N3 -5.3(6)
Br14 C1 C2 N3 171.4(3)
C6 C1 C2 N7 177.9(4)
Br14 C1 C2 N7 -5.4(5)
N7 C2 N3 C4 179.8(3)
C1 C2 N3 C4 2.7(5)
C2 N3 C4 C5 1.9(6)
N3 C4 C5 C6 -3.8(7)
C4 C5 C6 C1 1.0(7)
C2 C1 C6 C5 3.3(6)
Br14 C1 C6 C5 -173.5(4)
N3 C2 N7 C8 122.9(4)
C1 C2 N7 C8 -60.2(5)
C2 N7 C8 N13 -22.9(5)
C2 N7 C8 C9 156.6(3)
N13 C8 C9 C10 -4.6(6)
N7 C8 C9 C10 175.9(3)
N13 C8 C9 N15 178.1(3)
N7 C8 C9 N15 -1.5(5)
N15 C9 C10 C11 -180.0(4)
C8 C9 C10 C11 2.7(5)
C9 C10 C11 C12 0.9(6)
C10 C11 C12 N13 -3.1(7)
C9 C8 N13 C12 2.5(6)
N7 C8 N13 C12 -178.0(4)
C11 C12 N13 C8 1.5(6)
